data_2006343
loop_
_publ_author_name
'Harrison, William T. A.'
'Dussack, Laurie L.'
'Jacobson, Allan J.'

_publ_contact_author
;
William T. A. Harrison,
Department of Chemistry,
University of Western Australia,
Nedlands, WA  6907
Australia
;
_publ_section_title
;
 Bis(piperazinium) Pentakis(trioxomolybdo)bis(phenylphosphonate)
 Dihydrate
;
_journal_issue 7
_journal_name_full 'Acta Crystallographica Section C'
_journal_page_first 856
_journal_page_last 859
_journal_paper_doi 10.1107/S0108270197002989
_journal_volume 53
_journal_year 1997
_chemical_formula_iupac '(C4 H12 N2)2 [Mo5 O15 (C6 H5 O3 P)2] , 2H2 O'
_chemical_formula_moiety ' C20 H38 Mo5 P2 O23 N4 '
_chemical_formula_sum 'C20 H38 Mo5 N4 O23 P2'
_chemical_formula_weight 1244.20
_chemical_melting_point 'Decomposes before melting'
_chemical_name_systematic
;
 ?
;
_space_group_IT_number 14
_symmetry_cell_setting monoclinic
_symmetry_space_group_name_Hall '-P 2yab'
_symmetry_space_group_name_H-M 'P 1 21/a 1'
_audit_creation_method CRYSTALS
_cell_angle_alpha 90.000
_cell_angle_beta 95.70(3)
_cell_angle_gamma 90.000
_cell_formula_units_Z 4
_cell_length_a 13.133(4)
_cell_length_b 18.932(6)
_cell_length_c 14.646(9)
_cell_measurement_reflns_used 25
_cell_measurement_temperature 298
_cell_measurement_theta_max 11.6
_cell_measurement_theta_min 6.3
_cell_volume 3623(3)
_computing_cell_refinement 'CAD-4 software'
_computing_data_collection 'CAD-4 software (Enraf-Nonius, 1989)'
_computing_data_reduction 'RC85 (Baird, 1985)'
_computing_molecular_graphics 'CAMERON (Watkin, Prout & Pearce, 1996)'
_computing_publication_material CRYSTALS
_computing_structure_refinement 'CRYSTALS (Watkin, Prout, Carruthers & Betteridge, 1996)'
_computing_structure_solution 'SHELXS86 (Sheldrick, 1985)'
_diffrn_ambient_temperature 298
_diffrn_measurement_device '  Enraf-Nonius CAD4 '
_diffrn_measurement_method 2\q/\w
_diffrn_radiation_monochromator graphite
_diffrn_radiation_type 'Mo K\a'
_diffrn_radiation_wavelength 0.71073
_diffrn_reflns_av_R_equivalents 0.013
_diffrn_reflns_limit_h_max 14
_diffrn_reflns_limit_h_min 0
_diffrn_reflns_limit_k_max 20
_diffrn_reflns_limit_k_min 0
_diffrn_reflns_limit_l_max 15
_diffrn_reflns_limit_l_min -15
_diffrn_reflns_number 5006
_diffrn_reflns_theta_max 22.5
_diffrn_reflns_theta_min 0.5
_diffrn_standards_decay_% 0.00
_diffrn_standards_interval_count 97
_diffrn_standards_number 3
_exptl_absorpt_coefficient_mu 1.87
_exptl_absorpt_correction_T_max 0.57
_exptl_absorpt_correction_T_min 0.53
_exptl_absorpt_correction_type
;
\y scans  (North, Phillips & Matthews, 1968)
;
_exptl_crystal_colour ' colorless '
_exptl_crystal_density_diffrn 2.27
_exptl_crystal_density_meas ?
_exptl_crystal_description ' faceted lump '
_exptl_crystal_F_000 2440
_exptl_crystal_size_max 0.5
_exptl_crystal_size_mid 0.5
_exptl_crystal_size_min 0.3
_refine_diff_density_max 0.62
_refine_diff_density_min -0.41
_refine_ls_extinction_coef 20.7(13)
_refine_ls_extinction_method 'Larson (1970)'
_refine_ls_goodness_of_fit_obs 1.84
_refine_ls_hydrogen_treatment
;
H atoms refined by riding on their appropriate N or C atoms.
H atoms associated with O31 and O32 (water molecules) not located.
;
_refine_ls_matrix_type full
_refine_ls_number_parameters 489
_refine_ls_number_reflns 4307
_refine_ls_R_factor_all 0.022
_refine_ls_R_factor_obs .022
_refine_ls_shift/esd_max 0.006
_refine_ls_structure_factor_coef F
_refine_ls_weighting_details
;
1/\s~2~(F)
;
_refine_ls_weighting_scheme sigma
_refine_ls_wR_factor_all 0.035
_refine_ls_wR_factor_obs .035
_reflns_number_observed 4307
_reflns_number_total 4621
_reflns_observed_criterion 'I > 0'
_cod_data_source_file ta1124.cif
_cod_data_source_block mophen
_cod_depositor_comments
;
The following automatic conversions were performed:
'_symmetry_cell_setting' value 'Monoclinic' changed to 'monoclinic'
according to '/home/saulius/struct/CIF-dictionaries/cif_core.dic'
dictionary named 'cif_core.dic' version 2.4.1 from
2010-06-29.

'_atom_site_calc_flag' value 'CALC' changed to 'calc'
according to '/home/saulius/struct/CIF-dictionaries/cif_core.dic'
dictionary named 'cif_core.dic' version 2.4.1 from 2010-06-29 (34 times).

Automatic conversion script
Id: cif_fix_enum 1527 2010-12-29 10:47:43Z saulius 

The following automatic conversions were performed:

'_symmetry_cell_setting' value 'Monoclinic' changed to 'monoclinic'
according to /home/saulius/struct/CIF-dictionaries/cif_core.dic
dictionary named 'cif_core.dic' version 2.4.1 from
2010-06-29.

'_atom_site_calc_flag' value 'CALC' changed to 'calc'
according to /home/saulius/struct/CIF-dictionaries/cif_core.dic
dictionary named 'cif_core.dic' version 2.4.1 from 2010-06-29 (34
times).

Automatic conversion script
Id: cif_fix_values 1715 2011-07-08 13:25:40Z adriana 

The following automatic conversions were performed:

'_exptl_crystal_density_meas' value 'Not measured ' was changed to
'?' - the value is perceived as not measured.

Automatic conversion script
Id: cif_fix_values 3008 2015-01-20 13:52:24Z robertas 
;
_cod_original_cell_volume 3623(4)
_cod_original_sg_symbol_H-M 'P 21/a'
_cod_original_formula_sum ' C20 H38 Mo5 P2 O23 N4 '
_cod_database_code 2006343
_cod_database_fobs_code 2006343

loop_
_symmetry_equiv_pos_as_xyz
x,y,z
-x,-y,-z
-x+1/2,y+1/2,-z
x+1/2,-y+1/2,z

loop_
_atom_site_aniso_label
_atom_site_aniso_U_11
_atom_site_aniso_U_22
_atom_site_aniso_U_33
_atom_site_aniso_U_12
_atom_site_aniso_U_13
_atom_site_aniso_U_23
Mo1 .0300(3) .0194(3) .0263(3) -.0034(2) .0031(3) .0026(2)
Mo2 .0311(4) .0193(3) .0338(3) .0030(3) .0030(3) .0052(3)
Mo3 .0262(3) .0261(3) .0325(3) .0057(3) .0068(3) .0072(3)
Mo4 .0267(3) .0281(3) .0323(3) -.0030(3) .0035(3) .0104(3)
Mo5 .0236(3) .0276(3) .0409(4) .0027(3) .0048(3) .0033(3)
P1 .0320(10) .0205(9) .0208(9) -.0012(8) .0031(7) .0007(7)
P2 .0270(10) .0192(9) .0214(9) -.0001(7) .0027(7) .0009(7)
O1 .031(2) .017(2) .032(2) .003(2) .007(2) .005(2)
O2 .024(2) .021(2) .029(2) .000(2) .001(2) -.001(2)
O3 .041(3) .018(2) .024(2) -.002(2) .006(2) -.001(2)
O4 .025(2) .023(2) .037(2) -.004(2) .001(2) .001(2)
O5 .056(3) .023(2) .036(3) -.009(2) -.002(2) .000(2)
O6 .045(3) .033(2) .029(2) -.005(2) .009(2) .004(2)
O7 .024(2) .021(2) .031(2) -.001(2) .003(2) .002(2)
O8 .028(3) .023(2) .044(3) .005(2) .008(2) .001(2)
O9 .031(3) .022(2) .026(2) -.002(2) .003(2) .008(2)
O10 .027(2) .023(2) .022(2) -.002(2) .001(2) .002(2)
O11 .058(3) .019(2) .053(3) .001(2) .008(2) .001(2)
O12 .035(3) .036(3) .048(3) .005(2) -.005(2) .015(2)
O13 .024(2) .030(2) .036(2) -.002(2) .003(2) .011(2)
O14 .023(2) .024(2) .025(2) .005(2) .000(2) .002(2)
O15 .021(2) .023(2) .023(2) -.002(2) .000(2) .004(2)
O16 .049(3) .035(3) .048(3) .009(2) .021(2) .000(2)
O17 .030(3) .040(3) .043(3) .010(2) -.001(2) .016(2)
O18 .045(3) .053(3) .045(3) .004(2) .021(2) .017(2)
O19 .046(3) .037(3) .056(3) -.017(2) -.009(2) .011(2)
O20 .036(3) .043(3) .055(3) .003(2) .019(2) -.001(2)
O21 .036(3) .040(3) .063(3) .003(2) -.010(2) .006(2)
O31 .055(4) .056(3) .103(5) .012(3) -.016(3) .008(3)
O32 .047(4) .063(4) .194(7) -.013(3) .048(4) -.056(4)
N31 .041(4) .046(4) .038(3) -.018(3) .004(3) .011(3)
N32 .053(4) .054(4) .073(5) -.022(3) .004(4) .016(4)
N41 .043(5) .042(5) .039(5) .026(4) -.016(4) -.017(4)
N42 .040(5) .049(5) .046(6) .025(4) -.021(4) -.030(4)
C11 .038(4) .021(3) .024(4) -.006(3) -.003(3) -.004(3)
C12 .051(5) .037(4) .034(4) -.008(4) -.013(4) -.007(3)
C13 .096(7) .035(5) .037(5) -.009(4) -.031(5) .005(4)
C14 .130(9) .047(5) .024(5) -.021(6) .020(5) -.006(4)
C15 .083(6) .064(6) .037(5) -.015(5) .021(5) -.003(4)
C16 .059(5) .043(4) .032(4) .002(4) .011(4) .003(3)
C21 .035(4) .020(3) .021(3) .005(3) .002(3) .004(3)
C22 .041(4) .032(4) .033(4) .008(3) .002(3) -.006(3)
C23 .058(5) .033(4) .046(5) .005(4) -.007(4) -.013(4)
C24 .089(7) .057(5) .033(4) .021(5) .010(5) -.013(4)
C25 .059(6) .083(6) .038(5) -.003(5) .024(4) -.011(4)
C26 .040(4) .050(4) .029(4) -.004(4) .006(3) -.001(3)
C31 .054(5) .060(5) .036(4) -.001(4) .001(4) .006(4)
C32 .060(5) .036(4) .055(5) -.003(4) -.006(4) .014(4)
C33 .055(5) .043(4) .048(5) -.007(4) .002(4) -.002(4)
C34 .038(5) .057(5) .067(5) .005(4) .014(4) .005(4)
C41 .047(5) .043(4) .049(5) .002(4) .003(4) -.004(4)
C42 .078(6) .050(5) .041(5) .021(5) -.016(4) -.002(4)
C43 .042(5) .055(5) .067(6) .003(4) -.002(4) -.015(4)
C44 .057(5) .047(5) .047(5) .015(4) .005(4) -.002(4)

loop_
_atom_site_label
_atom_site_fract_x
_atom_site_fract_y
_atom_site_fract_z
_atom_site_U_iso_or_equiv
_atom_site_thermal_displace_type
_atom_site_calc_flag
_atom_site_calc_attached_atom
_atom_site_occupancy
_atom_site_type_symbol
Mo1 .15930(4) .40194(3) .29834(3) .0245 Uani . . 1.0000 Mo
Mo2 .17808(4) .67833(3) .19795(4) .0268 Uani . . 1.0000 Mo
Mo3 .42830(4) .45418(3) .28435(4) .0269 Uani . . 1.0000 Mo
Mo4 .42074(4) .61664(3) .19019(4) .0275 Uani . . 1.0000 Mo
Mo5 .02863(4) .55482(3) .27584(4) .0295 Uani . . 1.0000 Mo
P1 .21840(10) .50888(8) .12920(10) .0238 Uani . . 1.0000 P
P2 .27500(10) .57068(8) .37510(10) .0224 Uani . . 1.0000 P
O1 .3044(3) .4061(2) .3022(2) .0246 Uani . . 1.0000 O
O2 .1822(3) .5238(2) .3444(2) .0246 Uani . . 1.0000 O
O3 .1836(3) .4336(2) .1429(2) .0256 Uani . . 1.0000 O
O4 .0403(3) .4541(2) .2622(2) .0275 Uani . . 1.0000 O
O5 .1283(3) .3219(2) .2481(3) .0352 Uani . . 1.0000 O
O6 .1480(3) .3847(2) .4114(2) .0337 Uani . . 1.0000 O
O7 .1429(3) .5622(2) .1633(2) .0246 Uani . . 1.0000 O
O8 .0921(3) .6482(2) .2869(3) .0301 Uani . . 1.0000 O
O9 .2956(3) .6583(2) .1324(2) .0245 Uani . . 1.0000 O
O10 .2970(3) .6248(2) .3014(2) .0239 Uani . . 1.0000 O
O11 .2180(3) .7598(2) .2384(3) .0385 Uani . . 1.0000 O
O12 .0916(3) .6978(2) .1065(3) .0368 Uani . . 1.0000 O
O13 .4916(3) .5448(2) .2681(3) .0282 Uani . . 1.0000 O
O14 .3683(3) .5245(2) .3995(2) .0239 Uani . . 1.0000 O
O15 .3271(3) .5199(2) .1788(2) .0222 Uani . . 1.0000 O
O16 .4650(3) .4057(2) .1949(3) .0397 Uani . . 1.0000 O
O17 .5092(3) .4247(2) .3743(3) .0344 Uani . . 1.0000 O
O18 .4815(3) .6081(2) .0946(3) .0419 Uani . . 1.0000 O
O19 .4760(3) .6891(2) .2431(3) .0421 Uani . . 1.0000 O
O20 -.0304(3) .5581(2) .3741(3) .0409 Uani . . 1.0000 O
O21 -.0670(3) .5741(2) .1923(3) .0442 Uani . . 1.0000 O
O31 .4524(4) .2599(2) .1886(4) .0660 Uani . . 1.0000 O
O32 .9459(4) .7199(3) .3954(4) .0690 Uani . . 1.0000 O
N31 .5998(4) .5675(3) .4454(3) .0376 Uani . . 1.0000 N
N32 .7549(4) .6604(3) .3960(4) .0540 Uani . . 1.0000 N
N41 .7303(5) .6998(4) -.0919(5) .0330 Uani . . .722(8) N
N42 .8660(5) .7062(4) .0748(5) .0331 Uani . . .722(8) N
N51 .7170(10) .7610(10) -.0340(10) .041(6) Uiso . . .278(8) N
N52 .8870(10) .6590(10) .0070(10) .040(6) Uiso . . .278(8) N
C11 .2281(5) .5274(3) .0105(4) .0257 Uani . . 1.0000 C
C12 .1492(5) .5600(3) -.0432(4) .0372 Uani . . 1.0000 C
C13 .1621(6) .5763(3) -.1356(5) .0449 Uani . . 1.0000 C
C14 .2518(7) .5591(4) -.1710(5) .0486 Uani . . 1.0000 C
C15 .3295(6) .5272(4) -.1181(5) .0548 Uani . . 1.0000 C
C16 .3196(5) .5117(3) -.0276(4) .0427 Uani . . 1.0000 C
C21 .2460(4) .6178(3) .4761(4) .0240 Uani . . 1.0000 C
C22 .3154(5) .6688(3) .5121(4) .0340 Uani . . 1.0000 C
C23 .2993(5) .7045(3) .5901(5) .0426 Uani . . 1.0000 C
C24 .2106(6) .6917(4) .6320(5) .0502 Uani . . 1.0000 C
C25 .1417(6) .6421(4) .5965(5) .0508 Uani . . 1.0000 C
C26 .1598(5) .6045(3) .5199(4) .0383 Uani . . 1.0000 C
C31 .6122(5) .6398(3) .4855(4) .0484 Uani . . 1.0000 C
C32 .6956(5) .5411(3) .4113(5) .0472 Uani . . 1.0000 C
C33 .6568(5) .6886(3) .4211(4) .0482 Uani . . 1.0000 C
C34 .7359(5) .5912(3) .3481(5) .0515 Uani . . 1.0000 C
C41 .6973(5) .6767(3) -.0019(4) .0461 Uani . . 1.0000 C
C42 .7896(6) .6528(4) .0610(5) .0506 Uani . . 1.0000 C
C43 .8992(5) .7331(4) -.0169(5) .0526 Uani . . 1.0000 C
C44 .8072(5) .7583(3) -.0778(5) .0487 Uani . . 1.0000 C
H12 .0874(5) .5716(3) -.0181(4) .075(4) Uiso calc C12 1.0000 H
H13 .1089(6) .5991(3) -.1733(5) .075(4) Uiso calc C13 1.0000 H
H14 .2595(7) .5699(4) -.2332(5) .075(4) Uiso calc C14 1.0000 H
H15 .3906(6) .5156(4) -.1444(5) .075(4) Uiso calc C15 1.0000 H
H16 .3743(5) .4899(3) .0095(4) .075(4) Uiso calc C16 1.0000 H
H22 .3745(5) .6779(3) .4815(4) .075(4) Uiso calc C22 1.0000 H
H23 .3479(5) .7384(3) .6146(5) .075(4) Uiso calc C23 1.0000 H
H24 .1988(6) .7170(4) .6860(5) .075(4) Uiso calc C25 1.0000 H
H25 .0814(6) .6341(4) .6258(5) .075(4) Uiso calc C25 1.0000 H
H26 .1125(5) .5694(3) .4967(4) .075(4) Uiso calc C26 1.0000 H
H31 .5812(4) .5361(3) .4916(3) .075(4) Uiso calc N31 1.0000 H
H32 .5471(4) .5684(3) .3961(3) .075(4) Uiso calc N31 1.0000 H
H33 .6561(5) .6377(3) .5410(4) .075(4) Uiso calc C31 1.0000 H
H34 .5470(5) .6571(3) .4978(4) .075(4) Uiso calc C31 1.0000 H
H35 .6680(5) .7335(3) .4492(4) .075(4) Uiso calc C33 1.0000 H
H36 .6110(5) .6934(3) .3670(4) .075(4) Uiso calc C33 1.0000 H
H37 .7858(4) .6928(3) .3574(4) .075(4) Uiso calc N32 1.0000 H
H38 .7994(4) .6526(3) .4502(4) .075(4) Uiso calc N32 1.0000 H
H39 .7975(5) .5738(3) .3275(5) .075(4) Uiso calc C34 1.0000 H
H40 .6865(5) .5980(3) .2969(5) .075(4) Uiso calc C34 1.0000 H
H41 .7460(5) .5343(3) .4617(5) .075(4) Uiso calc C32 1.0000 H
H42 .6820(5) .4975(3) .3805(5) .075(4) Uiso calc C32 1.0000 H
H43 .6681(5) .7159(3) .0265(4) .075(4) Uiso calc C41 1.0000 H
H44 .6478(5) .6402(3) -.0116(4) .075(4) Uiso calc C41 1.0000 H
H45 .8194(6) .6144(4) .0316(5) .075(4) Uiso calc C42 1.0000 H
H46 .7680(6) .6374(4) .1177(5) .075(4) Uiso calc C42 1.0000 H
H47 .8366(5) .7445(4) .1049(5) .075(4) Uiso calc N42 1.0000 H
H48 .9234(5) .6886(4) .1125(5) .075(4) Uiso calc N42 1.0000 H
H49 .9491(5) .7692(4) -.0060(5) .075(4) Uiso calc C43 1.0000 H
H50 .9277(5) .6947(4) -.0475(5) .075(4) Uiso calc C43 1.0000 H
H51 .8269(5) .7752(3) -.1345(5) .075(4) Uiso calc C44 1.0000 H
H52 .7764(5) .7955(3) -.0468(5) .075(4) Uiso calc C44 1.0000 H
H53 .6728(5) .7139(4) -.1323(5) .075(4) Uiso calc N43 1.0000 H
H54 .7638(5) .6615(4) -.1182(5) .075(4) Uiso calc N43 1.0000 H

loop_
_atom_type_symbol
_atom_type_scat_dispersion_real
_atom_type_scat_dispersion_imag
_atom_type_scat_source
'Mo  ' -1.8250 0.6880 International_Tables_Vol_IV_Table_2.2B
'P   ' 0.0900 0.0950 International_Tables_Vol_IV_Table_2.2B
'O   ' 0.0080 0.0060 International_Tables_Vol_IV_Table_2.2B
'N   ' 0.0040 0.0030 International_Tables_Vol_IV_Table_2.2B
'C   ' 0.0020 0.0020 International_Tables_Vol_IV_Table_2.2B
'H   ' 0.0000 0.0000 International_Tables_Vol_IV_Table_2.2B

loop_
_geom_angle_atom_site_label_1
_geom_angle_atom_site_label_2
_geom_angle_atom_site_label_3
_geom_angle
_geom_angle_publ_flag
O1 Mo1 O2 81.70(10) no
O1 Mo1 O3 77.90(10) no
O2 Mo1 O3 90.10(10) no
O1 Mo1 O4 142.10(10) no
O2 Mo1 O4 69.80(10) no
O3 Mo1 O4 77.70(10) no
O1 Mo1 O5 104.1(2) no
O2 Mo1 O5 168.9(2) no
O3 Mo1 O5 82.1(2) no
O4 Mo1 O5 100.8(2) no
O1 Mo1 O6 99.3(2) no
O2 Mo1 O6 86.1(2) no
O3 Mo1 O6 175.6(2) no
O4 Mo1 O6 102.9(2) no
O5 Mo1 O6 102.0(2) no
O7 Mo2 O8 75.10(10) no
O7 Mo2 O9 81.70(10) no
O8 Mo2 O9 147.30(10) no
O7 Mo2 O10 80.30(10) no
O8 Mo2 O10 80.00(10) no
O9 Mo2 O10 73.60(10) no
O7 Mo2 O11 170.5(2) no
O8 Mo2 O11 102.4(2) no
O9 Mo2 O11 96.7(2) no
O10 Mo2 O11 90.2(2) no
O7 Mo2 O12 86.0(2) no
O8 Mo2 O12 102.0(2) no
O9 Mo2 O12 98.9(2) no
O10 Mo2 O12 165.1(2) no
O11 Mo2 O12 103.5(2) no
O1 Mo3 O13 145.60(10) no
O1 Mo3 O14 79.70(10) no
O13 Mo3 O14 76.30(10) no
O1 Mo3 O15 84.60(10) no
O13 Mo3 O15 70.40(10) no
O14 Mo3 O15 87.90(10) no
O1 Mo3 O16 99.1(2) no
O13 Mo3 O16 103.0(2) no
O14 Mo3 O16 175.7(2) no
O15 Mo3 O16 87.9(2) no
O1 Mo3 O17 102.3(2) no
O13 Mo3 O17 98.3(2) no
O14 Mo3 O17 81.9(2) no
O15 Mo3 O17 166.3(2) no
O16 Mo3 O17 102.4(2) no
O9 Mo4 O10 70.80(10) no
O9 Mo4 O13 150.80(10) no
O10 Mo4 O13 87.90(10) no
O9 Mo4 O15 82.10(10) no
O10 Mo4 O15 72.30(10) no
O13 Mo4 O15 72.30(10) no
O9 Mo4 O18 97.3(2) no
O10 Mo4 O18 166.1(2) no
O13 Mo4 O18 100.4(2) no
O15 Mo4 O18 99.4(2) no
O9 Mo4 O19 100.1(2) no
O10 Mo4 O19 85.8(2) no
O13 Mo4 O19 98.0(2) no
O15 Mo4 O19 156.1(2) no
O18 Mo4 O19 103.9(2) no
O2 Mo5 O4 73.10(10) no
O2 Mo5 O7 73.70(10) no
O4 Mo5 O7 85.60(10) no
O2 Mo5 O8 81.00(10) no
O4 Mo5 O8 150.1(2) no
O7 Mo5 O8 72.90(10) no
O2 Mo5 O20 95.5(2) no
O4 Mo5 O20 99.9(2) no
O7 Mo5 O20 166.1(2) no
O8 Mo5 O20 97.1(2) no
O2 Mo5 O21 160.8(2) no
O4 Mo5 O21 101.4(2) no
O7 Mo5 O21 87.7(2) no
O8 Mo5 O21 98.3(2) no
O20 Mo5 O21 103.6(2) no
O3 P1 O7 111.2(2) no
O3 P1 O15 109.8(2) no
O7 P1 O15 110.7(2) no
O3 P1 C11 111.4(2) no
O7 P1 C11 107.4(2) no
O15 P1 C11 106.1(2) no
O2 P2 O10 112.2(2) no
O2 P2 O14 109.5(2) no
O10 P2 O14 110.2(2) no
O2 P2 C21 107.5(2) no
O10 P2 C21 108.5(2) no
O14 P2 C21 108.8(2) no
Mo1 O1 Mo3 151.9(2) no
Mo1 O2 Mo5 92.50(10) no
Mo1 O2 P2 135.0(2) no
Mo5 O2 P2 129.2(2) no
Mo1 O3 P1 115.5(2) no
Mo1 O4 Mo5 124.3(2) no
Mo2 O7 Mo5 91.70(10) no
Mo2 O7 P1 125.5(2) no
Mo5 O7 P1 132.2(2) no
Mo2 O8 Mo5 119.6(2) no
Mo2 O9 Mo4 123.1(2) no
Mo2 O10 Mo4 92.40(10) no
Mo2 O10 P2 126.4(2) no
Mo4 O10 P2 128.1(2) no
Mo3 O13 Mo4 120.3(2) no
Mo3 O14 P2 118.6(2) no
Mo3 O15 Mo4 96.80(10) no
Mo3 O15 P1 133.3(2) no
Mo4 O15 P1 128.9(2) no
C31 N31 C32 112.2(5) no
C31 N31 H31 108.7(3) no
C32 N31 H31 108.4(3) no
C31 N31 H32 109.0(3) no
C32 N31 H32 109.1(3) no
H31 N31 H32 109.47 no
C33 N32 C34 108.9(5) no
C33 N32 H37 110.5(3) no
C34 N32 H37 110.4(3) no
C33 N32 H38 109.0(4) no
C34 N32 H38 108.5(4) no
H37 N32 H38 109.47 no
N51 N41 C41 69.8(8) no
N51 N41 C44 56.6(8) no
C41 N41 C44 110.2(6) no
N51 N41 H53 90.5(8) no
C41 N41 H53 110.5(4) no
C44 N41 H53 111.1(4) no
N51 N41 H54 158.4(8) no
C41 N41 H54 108.8(4) no
C44 N41 H54 106.7(4) no
H53 N41 H54 109.47 no
N52 N42 C42 67.9(8) no
N52 N42 C43 59.7(8) no
C42 N42 C43 111.5(6) no
N52 N42 H47 160.9(8) no
C42 N42 H47 107.2(4) no
C43 N42 H47 108.4(4) no
N52 N42 H48 89.3(8) no
C42 N42 H48 110.0(4) no
C43 N42 H48 110.2(4) no
H47 N42 H48 109.47 no
N41 N51 C41 56.2(7) no
N41 N51 C44 63.3(9) no
C41 N51 C44 104.9(12) no
N41 N51 H52 105.0(15) no
C41 N51 H52 141.2(16) no
C44 N51 H52 42.6(7) no
N42 N52 C42 57.2(8) no
N42 N52 C43 65.4(9) no
C42 N52 C43 107.8(12) no
N42 N52 H50 103.9(13) no
C42 N52 H50 143.7(15) no
C43 N52 H50 40.2(6) no
P1 C11 C12 121.2(5) no
P1 C11 C16 119.3(5) no
C12 C11 C16 119.4(6) no
C11 C12 C13 119.2(7) no
C11 C12 H12 120.2(4) no
C13 C12 H12 120.6(4) no
C12 C13 C14 119.9(7) no
C12 C13 H13 120.3(4) no
C14 C13 H13 119.8(5) no
C13 C14 C15 121.0(7) no
C13 C14 H14 119.3(5) no
C15 C14 H14 119.8(5) no
C14 C15 C16 120.4(7) no
C14 C15 H15 119.2(5) no
C16 C15 H15 120.4(5) no
C11 C16 C15 120.2(7) no
C11 C16 H16 119.5(4) no
C15 C16 H16 120.3(5) no
P2 C21 C22 118.1(5) no
P2 C21 C26 122.8(5) no
C22 C21 C26 119.1(6) no
C21 C22 C23 120.7(6) no
C21 C22 H22 118.8(4) no
C23 C22 H22 120.5(4) no
C22 C23 C24 119.4(6) no
C22 C23 H23 119.9(4) no
C24 C23 H23 120.7(4) no
C23 C24 C25 120.1(7) no
C23 C24 H24 119.6(4) no
C25 C24 H24 120.3(4) no
C24 C25 C26 120.3(7) no
C24 C25 H25 119.1(4) no
C26 C25 H25 120.6(4) no
C21 C26 C25 120.3(6) no
C21 C26 H26 119.9(4) no
C25 C26 H26 119.8(4) no
N31 C31 C33 110.9(5) no
N31 C31 H33 109.3(3) no
C33 C31 H33 109.0(4) no
N31 C31 H34 109.0(3) no
C33 C31 H34 109.1(4) no
H33 C31 H34 109.47 no
N31 C32 C34 111.6(5) no
N31 C32 H41 109.4(3) no
C34 C32 H41 108.3(4) no
N31 C32 H42 109.0(3) no
C34 C32 H42 109.0(4) no
H41 C32 H42 109.47 no
N32 C33 C31 110.1(5) no
N32 C33 H35 109.3(3) no
C31 C33 H35 109.6(4) no
N32 C33 H36 108.9(4) no
C31 C33 H36 109.4(4) no
H35 C33 H36 109.47 no
N32 C34 C32 109.0(6) no
N32 C34 H39 110.1(3) no
C32 C34 H39 110.5(4) no
N32 C34 H40 108.6(4) no
C32 C34 H40 109.1(4) no
H39 C34 H40 109.47 no
N41 C41 N51 54.0(7) no
N41 C41 C42 109.8(6) no
N51 C41 C42 108.2(8) no
N41 C41 H43 108.9(4) no
N51 C41 H43 57.7(7) no
C42 C41 H43 107.5(4) no
N41 C41 H44 109.5(4) no
N51 C41 H44 140.2(7) no
C42 C41 H44 111.6(4) no
H43 C41 H44 109.47 no
N42 C42 N52 54.9(7) no
N42 C42 C41 112.6(6) no
N52 C42 C41 108.3(8) no
N42 C42 H45 107.0(4) no
N52 C42 H45 55.6(7) no
C41 C42 H45 107.1(4) no
N42 C42 H46 111.1(4) no
N52 C42 H46 142.2(7) no
C41 C42 H46 109.5(4) no
H45 C42 H46 109.47 no
N42 C43 N52 54.9(8) no
N42 C43 C44 110.0(6) no
N52 C43 C44 110.2(9) no
N42 C43 H49 110.0(4) no
N52 C43 H49 138.1(8) no
C44 C43 H49 111.7(4) no
N42 C43 H50 108.5(4) no
N52 C43 H50 55.7(8) no
C44 C43 H50 107.1(4) no
H49 C43 H50 109.47 no
N41 C44 N51 60.0(8) no
N41 C44 C43 109.7(6) no
N51 C44 C43 113.6(9) no
N41 C44 H51 111.6(4) no
N51 C44 H51 134.9(8) no
C43 C44 H51 110.7(4) no
N41 C44 H52 107.4(4) no
N51 C44 H52 48.4(8) no
C43 C44 H52 107.8(4) no
H51 C44 H52 109.47 no

loop_
_geom_bond_atom_site_label_1
_geom_bond_atom_site_label_2
_geom_bond_site_symmetry_1
_geom_bond_site_symmetry_2
_geom_bond_distance
_geom_bond_publ_flag
Mo1 O1 . . 1.903(4) yes
Mo1 O2 . . 2.414(3) yes
Mo1 O3 . . 2.406(3) yes
Mo1 O4 . . 1.880(4) yes
Mo1 O5 . . 1.716(4) yes
Mo1 O6 . . 1.708(4) yes
Mo2 O7 . . 2.293(3) yes
Mo2 O8 . . 1.894(4) yes
Mo2 O9 . . 1.935(4) yes
Mo2 O10 . . 2.301(3) yes
Mo2 O11 . . 1.715(4) yes
Mo2 O12 . . 1.708(4) yes
Mo3 O1 . . 1.904(4) yes
Mo3 O13 . . 1.931(4) yes
Mo3 O14 . . 2.346(3) yes
Mo3 O15 . . 2.301(3) yes
Mo3 O16 . . 1.709(4) yes
Mo3 O17 . . 1.702(4) yes
Mo4 O9 . . 1.940(3) yes
Mo4 O10 . . 2.418(3) yes
Mo4 O13 . . 1.952(3) yes
Mo4 O15 . . 2.204(3) yes
Mo4 O18 . . 1.687(4) yes
Mo4 O19 . . 1.703(4) yes
Mo5 O2 . . 2.240(3) yes
Mo5 O4 . . 1.925(4) yes
Mo5 O7 . . 2.341(3) yes
Mo5 O8 . . 1.955(4) yes
Mo5 O20 . . 1.703(4) yes
Mo5 O21 . . 1.704(4) yes
P1 O3 . . 1.515(4) yes
P1 O7 . . 1.533(4) yes
P1 O15 . . 1.550(4) yes
P1 C11 . . 1.790(6) yes
P2 O2 . . 1.538(4) yes
P2 O10 . . 1.536(4) yes
P2 O14 . . 1.519(4) yes
P2 C21 . . 1.800(5) yes
N31 C31 . . 1.493(7) no
N31 C32 . . 1.485(7) no
N31 H31 . . .95 no
N31 H32 . . .95 no
N32 C33 . . 1.476(8) no
N32 C34 . . 1.496(8) no
N32 H37 . . .95 no
N32 H38 . . .95 no
N41 N51 . . 1.45(2) no
N41 C41 . . 1.493(9) no
N41 C44 . . 1.500(9) no
N41 H53 . . .95 no
N41 H54 . . .95 no
N42 N52 . . 1.39(2) no
N42 C42 . . 1.424(9) no
N42 C43 . . 1.540(9) no
N42 H47 . . .95 no
N42 H48 . . .95 no
N51 C41 . . 1.69(2) no
N51 C44 . . 1.40(2) no
N51 H52 . . 1.05(2) no
N52 C42 . . 1.57(2) no
N52 C43 . . 1.46(2) no
N52 H50 . . 1.21(2) no
C11 C12 . . 1.383(8) yes
C11 C16 . . 1.406(8) yes
C12 C13 . . 1.413(9) yes
C12 H12 . . .95 no
C13 C14 . . 1.370(10) no
C13 H13 . . .95 no
C14 C15 . . 1.360(10) no
C14 H14 . . .95 no
C15 C16 . . 1.377(8) no
C15 H15 . . .95 no
C16 H16 . . .95 no
C21 C22 . . 1.394(7) no
C21 C26 . . 1.379(7) no
C22 C23 . . 1.362(8) no
C22 H22 . . .95 no
C23 C24 . . 1.391(9) no
C23 H23 . . .95 no
C24 C25 . . 1.371(9) no
C24 H24 . . .95 no
C25 C26 . . 1.369(8) no
C25 H25 . . .95 no
C26 H26 . . .95 no
C31 C33 . . 1.482(8) no
C31 H33 . . .95 no
C31 H34 . . .95 no
C32 C34 . . 1.460(8) no
C32 H41 . . .95 no
C32 H42 . . .95 no
C33 H35 . . .95 no
C33 H36 . . .95 no
C34 H39 . . .95 no
C34 H40 . . .95 no
C41 C42 . . 1.516(8) no
C41 H43 . . .95 no
C41 H44 . . .95 no
C42 H45 . . .95 no
C42 H46 . . .95 no
C43 C44 . . 1.506(8) no
C43 H49 . . .95 no
C43 H50 . . .95 no
C44 H51 . . .95 no
C44 H52 . . .95 no
